data_7217824
loop_
_publ_author_name
'Singh, Ajai kumar'
'Kumar, Umesh'
'Dubey, Pooja'
'Singh, Ved Vati'
'Prakash, Om'

_publ_section_title
;
 Sterically hindered selenoether ligands: palladium(II) complexes as
 catalytic activators for Suzuki-Miyaura coupling
;
_journal_name_full 'RSC Advances'
_journal_paper_doi 10.1039/C4RA06313A
_journal_year 2014
_chemical_formula_moiety 'C23 H30 Cl N O Pd Se'
_chemical_formula_sum 'C23 H30 Cl N O Pd Se'
_chemical_formula_weight 557.29
_chemical_name_systematic
; 
 ? 
;
_space_group_IT_number 61
_symmetry_cell_setting orthorhombic
_symmetry_space_group_name_Hall '-P 2ac 2ab'
_symmetry_space_group_name_H-M 'P b c a'
_atom_sites_solution_hydrogens geom
_atom_sites_solution_primary direct
_atom_sites_solution_secondary difmap
_audit_creation_method SHELXL-97
_cell_angle_alpha 90.00
_cell_angle_beta 90.00
_cell_angle_gamma 90.00
_cell_formula_units_Z 8
_cell_length_a 10.9228(4)
_cell_length_b 10.0631(4)
_cell_length_c 43.0466(17)
_cell_measurement_reflns_used 3641
_cell_measurement_temperature 298(2)
_cell_measurement_theta_max 25.00
_cell_measurement_theta_min 2.63
_cell_volume 4731.6(3)
_computing_cell_refinement 'Bruker SMART'
_computing_data_collection 'Bruker SMART'
_computing_data_reduction 'Bruker SAINT'
_computing_molecular_graphics 'Bruker SHELXTL'
_computing_publication_material 'Bruker SHELXTL'
_computing_structure_refinement 'SHELXL-97 (Sheldrick, 1997)'
_computing_structure_solution 'SHELXS-97 (Sheldrick, 1990)'
_diffrn_ambient_temperature 298(2)
_diffrn_measured_fraction_theta_full 0.999
_diffrn_measured_fraction_theta_max 0.999
_diffrn_measurement_device_type 'CCD area detector'
_diffrn_measurement_method 'phi and omega scans'
_diffrn_radiation_monochromator graphite
_diffrn_radiation_source 'fine-focus sealed tube'
_diffrn_radiation_type MoK\a
_diffrn_radiation_wavelength 0.71073
_diffrn_reflns_av_R_equivalents 0.0277
_diffrn_reflns_av_sigmaI/netI 0.0250
_diffrn_reflns_limit_h_max 12
_diffrn_reflns_limit_h_min -12
_diffrn_reflns_limit_k_max 11
_diffrn_reflns_limit_k_min -11
_diffrn_reflns_limit_l_max 49
_diffrn_reflns_limit_l_min -51
_diffrn_reflns_number 17970
_diffrn_reflns_theta_full 25.00
_diffrn_reflns_theta_max 25.00
_diffrn_reflns_theta_min 2.91
_exptl_absorpt_coefficient_mu 2.449
_exptl_absorpt_correction_T_max 0.586
_exptl_absorpt_correction_T_min 0.506
_exptl_absorpt_correction_type multi-scan
_exptl_absorpt_process_details '(SADABS; Sheldrick, 1996)'
_exptl_crystal_colour red
_exptl_crystal_density_diffrn 1.565
_exptl_crystal_density_meas 1.565
_exptl_crystal_density_method 'not measured'
_exptl_crystal_description block
_exptl_crystal_F_000 2240
_exptl_crystal_size_max 0.28
_exptl_crystal_size_mid 0.24
_exptl_crystal_size_min 0.22
_refine_diff_density_max 0.401
_refine_diff_density_min -0.761
_refine_diff_density_rms 0.090
_refine_ls_extinction_method none
_refine_ls_goodness_of_fit_ref 1.302
_refine_ls_hydrogen_treatment constr
_refine_ls_matrix_type full
_refine_ls_number_parameters 259
_refine_ls_number_reflns 4153
_refine_ls_number_restraints 0
_refine_ls_restrained_S_all 1.302
_refine_ls_R_factor_all 0.0558
_refine_ls_R_factor_gt 0.0488
_refine_ls_shift/su_max 0.000
_refine_ls_shift/su_mean 0.000
_refine_ls_structure_factor_coef Fsqd
_refine_ls_weighting_details 'calc w=1/[\s^2^(Fo^2^)+(0.0308P)^2^+8.0910P] where P=(Fo^2^+2Fc^2^)/3'
_refine_ls_weighting_scheme calc
_refine_ls_wR_factor_gt 0.1014
_refine_ls_wR_factor_ref 0.1040
_reflns_number_gt 3702
_reflns_number_total 4159
_reflns_threshold_expression >2sigma(I)
_cod_data_source_file c4ra06313a2.cif
_cod_data_source_block uk-11
_cod_depositor_comments
;
The following automatic conversions were performed:

'_symmetry_cell_setting' value 'Orthorhombic' changed to
'orthorhombic' according to
/usr/data/users/saulius/crontab/automatic-downloads/rss-feeds/RSC/lib/dictionaries/cif_core.dic
dictionary named 'cif_core.dic' version 2.4.2 from 2011-04-26.

Automatic conversion script
Id: cif_fix_values 2281 2013-09-26 08:29:07Z andrius 
;
_cod_original_cell_volume 4731.5(3)
_cod_database_code 7217824

loop_
_symmetry_equiv_pos_as_xyz
'x, y, z'
'-x+1/2, -y, z+1/2'
'-x, y+1/2, -z+1/2'
'x+1/2, -y+1/2, -z'
'-x, -y, -z'
'x-1/2, y, -z-1/2'
'x, -y-1/2, z-1/2'
'-x-1/2, y-1/2, z'

loop_
_atom_site_label
_atom_site_type_symbol
_atom_site_fract_x
_atom_site_fract_y
_atom_site_fract_z
_atom_site_U_iso_or_equiv
_atom_site_adp_type
_atom_site_occupancy
_atom_site_symmetry_multiplicity
_atom_site_calc_flag
_atom_site_refinement_flags
C1 C 0.2530(6) 0.5669(6) -0.00087(15) 0.0697(17) Uani 1 1 d .
H1 H 0.3194 0.5116 0.0032 0.084 Uiso 1 1 calc R
C2 C 0.2489(7) 0.6423(8) -0.02797(15) 0.0794(19) Uani 1 1 d .
H2 H 0.3130 0.6370 -0.0421 0.095 Uiso 1 1 calc R
C3 C 0.1513(7) 0.7244(7) -0.03404(14) 0.0734(18) Uani 1 1 d .
H3 H 0.1505 0.7766 -0.0519 0.088 Uiso 1 1 calc R
C4 C 0.0557(6) 0.7290(6) -0.01375(13) 0.0654(16) Uani 1 1 d .
H4 H -0.0117 0.7822 -0.0182 0.078 Uiso 1 1 calc R
C5 C 0.0581(5) 0.6553(6) 0.01330(12) 0.0570(14) Uani 1 1 d .
H5 H -0.0072 0.6597 0.0271 0.068 Uiso 1 1 calc R
C6 C 0.1567(5) 0.5758(5) 0.01974(12) 0.0497(13) Uani 1 1 d .
C7 C 0.0278(5) 0.5237(6) 0.08070(14) 0.0655(17) Uani 1 1 d .
H7A H -0.0448 0.5179 0.0678 0.079 Uiso 1 1 calc R
H7B H 0.0169 0.4643 0.0982 0.079 Uiso 1 1 calc R
C8 C 0.0419(5) 0.6652(6) 0.09246(12) 0.0573(15) Uani 1 1 d .
H8A H 0.0312 0.7267 0.0753 0.069 Uiso 1 1 calc R
H8B H -0.0212 0.6835 0.1077 0.069 Uiso 1 1 calc R
C9 C 0.1743(4) 0.7757(6) 0.12747(11) 0.0476(13) Uani 1 1 d .
H9 H 0.1028 0.8214 0.1323 0.057 Uiso 1 1 calc R
C10 C 0.2809(4) 0.8154(5) 0.14431(11) 0.0405(11) Uani 1 1 d .
C11 C 0.2625(5) 0.9045(5) 0.16911(11) 0.0463(12) Uani 1 1 d .
H11 H 0.1850 0.9407 0.1721 0.056 Uiso 1 1 calc R
C12 C 0.3564(5) 0.9398(5) 0.18924(11) 0.0422(11) Uani 1 1 d .
C13 C 0.4706(5) 0.8801(5) 0.18363(11) 0.0436(12) Uani 1 1 d .
H13 H 0.5342 0.9006 0.1972 0.052 Uiso 1 1 calc R
C14 C 0.4958(4) 0.7941(5) 0.15976(10) 0.0376(11) Uani 1 1 d .
C15 C 0.3991(4) 0.7637(5) 0.13852(10) 0.0389(11) Uani 1 1 d .
C16 C 0.3398(5) 1.0318(5) 0.21720(13) 0.0533(14) Uani 1 1 d .
C17 C 0.2083(6) 1.0849(7) 0.21947(16) 0.0747(19) Uani 1 1 d .
H17A H 0.1912 1.1403 0.2018 0.112 Uiso 1 1 calc R
H17B H 0.1995 1.1360 0.2382 0.112 Uiso 1 1 calc R
H17C H 0.1520 1.0117 0.2198 0.112 Uiso 1 1 calc R
C18 C 0.3691(7) 0.9539(6) 0.24681(13) 0.0760(19) Uani 1 1 d .
H18A H 0.3099 0.8843 0.2495 0.114 Uiso 1 1 calc R
H18B H 0.3665 1.0126 0.2644 0.114 Uiso 1 1 calc R
H18C H 0.4494 0.9157 0.2451 0.114 Uiso 1 1 calc R
C19 C 0.4268(6) 1.1514(6) 0.21481(15) 0.0732(18) Uani 1 1 d .
H19A H 0.5100 1.1206 0.2145 0.110 Uiso 1 1 calc R
H19B H 0.4148 1.2087 0.2324 0.110 Uiso 1 1 calc R
H19C H 0.4100 1.1996 0.1960 0.110 Uiso 1 1 calc R
C20 C 0.6216(4) 0.7273(6) 0.15625(11) 0.0475(13) Uani 1 1 d .
C21 C 0.7082(5) 0.7627(7) 0.18307(13) 0.0665(17) Uani 1 1 d .
H21A H 0.7271 0.8558 0.1823 0.100 Uiso 1 1 calc R
H21B H 0.7824 0.7121 0.1812 0.100 Uiso 1 1 calc R
H21C H 0.6694 0.7423 0.2025 0.100 Uiso 1 1 calc R
C22 C 0.6825(5) 0.7715(8) 0.12567(13) 0.073(2) Uani 1 1 d .
H22A H 0.6333 0.7432 0.1084 0.109 Uiso 1 1 calc R
H22B H 0.7624 0.7323 0.1241 0.109 Uiso 1 1 calc R
H22C H 0.6898 0.8666 0.1254 0.109 Uiso 1 1 calc R
C23 C 0.6041(6) 0.5745(6) 0.15653(16) 0.0761(19) Uani 1 1 d .
H23A H 0.5663 0.5482 0.1757 0.114 Uiso 1 1 calc R
H23B H 0.6824 0.5318 0.1546 0.114 Uiso 1 1 calc R
H23C H 0.5529 0.5488 0.1394 0.114 Uiso 1 1 calc R
Cl1 Cl 0.47009(14) 0.48862(14) 0.06431(4) 0.0635(4) Uani 1 1 d .
N1 N 0.1637(3) 0.6860(4) 0.10664(10) 0.0446(10) Uani 1 1 d .
O1 O 0.4263(3) 0.6908(4) 0.11446(7) 0.0486(9) Uani 1 1 d .
Pd1 Pd 0.30675(3) 0.59310(4) 0.087648(8) 0.04009(13) Uani 1 1 d .
Se1 Se 0.16938(5) 0.46738(5) 0.056805(15) 0.05829(19) Uani 1 1 d .

loop_
_atom_site_aniso_label
_atom_site_aniso_U_11
_atom_site_aniso_U_22
_atom_site_aniso_U_33
_atom_site_aniso_U_23
_atom_site_aniso_U_13
_atom_site_aniso_U_12
C1 0.060(4) 0.070(4) 0.079(4) -0.015(4) -0.006(4) 0.009(3)
C2 0.074(4) 0.102(5) 0.063(4) -0.014(4) 0.009(4) 0.001(4)
C3 0.095(5) 0.078(5) 0.047(3) -0.005(3) -0.007(3) 0.000(4)
C4 0.080(5) 0.062(4) 0.054(3) -0.006(3) -0.017(3) 0.012(3)
C5 0.066(4) 0.058(3) 0.048(3) -0.004(3) -0.005(3) 0.010(3)
C6 0.054(3) 0.044(3) 0.051(3) -0.007(3) -0.017(3) -0.004(3)
C7 0.051(4) 0.071(4) 0.074(4) 0.023(3) -0.013(3) -0.021(3)
C8 0.031(3) 0.086(4) 0.055(3) -0.001(3) -0.003(2) 0.000(3)
C9 0.033(3) 0.066(4) 0.043(3) 0.017(3) 0.001(2) 0.008(2)
C10 0.038(3) 0.047(3) 0.037(2) 0.007(2) -0.003(2) 0.002(2)
C11 0.046(3) 0.045(3) 0.048(3) 0.010(3) 0.004(2) 0.007(2)
C12 0.050(3) 0.036(3) 0.041(3) 0.008(2) 0.002(2) 0.001(2)
C13 0.045(3) 0.045(3) 0.040(3) 0.008(2) -0.010(2) -0.005(2)
C14 0.037(3) 0.042(3) 0.033(2) 0.009(2) -0.002(2) -0.003(2)
C15 0.037(3) 0.047(3) 0.032(2) 0.007(2) 0.002(2) 0.001(2)
C16 0.067(4) 0.039(3) 0.054(3) 0.000(3) 0.000(3) 0.003(3)
C17 0.076(5) 0.062(4) 0.086(5) -0.018(4) 0.015(4) 0.001(3)
C18 0.122(6) 0.060(4) 0.046(3) -0.008(3) -0.001(4) 0.006(4)
C19 0.083(5) 0.048(3) 0.089(5) -0.009(3) -0.005(4) -0.007(3)
C20 0.035(3) 0.065(3) 0.042(3) 0.003(3) -0.005(2) 0.005(2)
C21 0.046(3) 0.087(5) 0.067(4) 0.009(4) -0.013(3) 0.000(3)
C22 0.043(3) 0.124(6) 0.053(3) 0.004(4) 0.002(3) 0.000(4)
C23 0.076(5) 0.063(4) 0.089(5) -0.003(4) -0.017(4) 0.025(3)
Cl1 0.0610(9) 0.0545(8) 0.0749(9) -0.0066(7) 0.0067(7) 0.0103(7)
N1 0.031(2) 0.059(3) 0.044(2) 0.015(2) -0.0040(18) -0.0011(19)
O1 0.0340(19) 0.072(2) 0.0393(18) -0.0080(18) -0.0004(15) 0.0006(17)
Pd1 0.0388(2) 0.0410(2) 0.0405(2) 0.00865(18) -0.00429(16) -0.00114(16)
Se1 0.0614(4) 0.0374(3) 0.0761(4) 0.0054(3) -0.0222(3) -0.0066(3)

loop_
_atom_type_symbol
_atom_type_description
_atom_type_scat_dispersion_real
_atom_type_scat_dispersion_imag
_atom_type_scat_source
C C 0.0033 0.0016 'International Tables Vol C Tables 4.2.6.8 and 6.1.1.4'
H H 0.0000 0.0000 'International Tables Vol C Tables 4.2.6.8 and 6.1.1.4'
N N 0.0061 0.0033 'International Tables Vol C Tables 4.2.6.8 and 6.1.1.4'
O O 0.0106 0.0060 'International Tables Vol C Tables 4.2.6.8 and 6.1.1.4'
Cl Cl 0.1484 0.1585 'International Tables Vol C Tables 4.2.6.8 and 6.1.1.4'
Se Se -0.0929 2.2259 'International Tables Vol C Tables 4.2.6.8 and 6.1.1.4'
Pd Pd -0.9988 1.0072 'International Tables Vol C Tables 4.2.6.8 and 6.1.1.4'

loop_
_geom_angle_atom_site_label_1
_geom_angle_atom_site_label_2
_geom_angle_atom_site_label_3
_geom_angle
C6 C1 C2 118.6(6)
C6 C1 H1 120.7
C2 C1 H1 120.7
C3 C2 C1 120.8(7)
C3 C2 H2 119.6
C1 C2 H2 119.6
C4 C3 C2 119.5(6)
C4 C3 H3 120.2
C2 C3 H3 120.2
C3 C4 C5 120.6(6)
C3 C4 H4 119.7
C5 C4 H4 119.7
C6 C5 C4 119.9(6)
C6 C5 H5 120.0
C4 C5 H5 120.0
C5 C6 C1 120.5(5)
C5 C6 Se1 123.5(4)
C1 C6 Se1 116.0(4)
C8 C7 Se1 111.7(4)
C8 C7 H7A 109.3
Se1 C7 H7A 109.3
C8 C7 H7B 109.3
Se1 C7 H7B 109.3
H7A C7 H7B 107.9
N1 C8 C7 111.2(5)
N1 C8 H8A 109.4
C7 C8 H8A 109.4
N1 C8 H8B 109.4
C7 C8 H8B 109.4
H8A C8 H8B 108.0
N1 C9 C10 128.8(5)
N1 C9 H9 115.6
C10 C9 H9 115.6
C11 C10 C15 119.9(4)
C11 C10 C9 116.5(5)
C15 C10 C9 123.5(5)
C12 C11 C10 122.0(5)
C12 C11 H11 119.0
C10 C11 H11 119.0
C11 C12 C13 116.0(5)
C11 C12 C16 123.9(5)
C13 C12 C16 120.0(5)
C14 C13 C12 125.2(5)
C14 C13 H13 117.4
C12 C13 H13 117.4
C13 C14 C15 117.8(4)
C13 C14 C20 121.9(4)
C15 C14 C20 120.3(4)
O1 C15 C10 123.7(4)
O1 C15 C14 117.4(4)
C10 C15 C14 118.9(4)
C12 C16 C18 108.7(4)
C12 C16 C17 111.8(5)
C18 C16 C17 108.8(5)
C12 C16 C19 110.3(5)
C18 C16 C19 109.1(5)
C17 C16 C19 108.1(5)
C16 C17 H17A 109.5
C16 C17 H17B 109.5
H17A C17 H17B 109.5
C16 C17 H17C 109.5
H17A C17 H17C 109.5
H17B C17 H17C 109.5
C16 C18 H18A 109.5
C16 C18 H18B 109.5
H18A C18 H18B 109.5
C16 C18 H18C 109.5
H18A C18 H18C 109.5
H18B C18 H18C 109.5
C16 C19 H19A 109.5
C16 C19 H19B 109.5
H19A C19 H19B 109.5
C16 C19 H19C 109.5
H19A C19 H19C 109.5
H19B C19 H19C 109.5
C21 C20 C14 112.1(4)
C21 C20 C22 108.0(5)
C14 C20 C22 110.1(4)
C21 C20 C23 107.5(5)
C14 C20 C23 108.9(4)
C22 C20 C23 110.3(5)
C20 C21 H21A 109.5
C20 C21 H21B 109.5
H21A C21 H21B 109.5
C20 C21 H21C 109.5
H21A C21 H21C 109.5
H21B C21 H21C 109.5
C20 C22 H22A 109.5
C20 C22 H22B 109.5
H22A C22 H22B 109.5
C20 C22 H22C 109.5
H22A C22 H22C 109.5
H22B C22 H22C 109.5
C20 C23 H23A 109.5
C20 C23 H23B 109.5
H23A C23 H23B 109.5
C20 C23 H23C 109.5
H23A C23 H23C 109.5
H23B C23 H23C 109.5
C9 N1 C8 118.1(4)
C9 N1 Pd1 123.2(3)
C8 N1 Pd1 118.0(3)
C15 O1 Pd1 125.9(3)
N1 Pd1 O1 92.54(16)
N1 Pd1 Cl1 178.27(12)
O1 Pd1 Cl1 88.31(10)
N1 Pd1 Se1 89.07(12)
O1 Pd1 Se1 177.16(11)
Cl1 Pd1 Se1 90.14(4)
C6 Se1 C7 102.4(2)
C6 Se1 Pd1 101.88(15)
C7 Se1 Pd1 92.97(17)

loop_
_geom_bond_atom_site_label_1
_geom_bond_atom_site_label_2
_geom_bond_distance
C1 C6 1.379(8)
C1 C2 1.393(9)
C1 H1 0.9300
C2 C3 1.374(9)
C2 H2 0.9300
C3 C4 1.362(8)
C3 H3 0.9300
C4 C5 1.380(7)
C4 H4 0.9300
C5 C6 1.371(7)
C5 H5 0.9300
C6 Se1 1.938(5)
C7 C8 1.519(8)
C7 Se1 1.942(6)
C7 H7A 0.9700
C7 H7B 0.9700
C8 N1 1.479(6)
C8 H8A 0.9700
C8 H8B 0.9700
C9 N1 1.277(7)
C9 C10 1.430(7)
C9 H9 0.9300
C10 C11 1.409(7)
C10 C15 1.414(6)
C11 C12 1.390(7)
C11 H11 0.9300
C12 C13 1.405(7)
C12 C16 1.529(7)
C13 C14 1.372(7)
C13 H13 0.9300
C14 C15 1.430(6)
C14 C20 1.538(7)
C15 O1 1.303(5)
C16 C18 1.531(8)
C16 C17 1.535(8)
C16 C19 1.537(8)
C17 H17A 0.9600
C17 H17B 0.9600
C17 H17C 0.9600
C18 H18A 0.9600
C18 H18B 0.9600
C18 H18C 0.9600
C19 H19A 0.9600
C19 H19B 0.9600
C19 H19C 0.9600
C20 C21 1.535(7)
C20 C22 1.541(7)
C20 C23 1.549(8)
C21 H21A 0.9600
C21 H21B 0.9600
C21 H21C 0.9600
C22 H22A 0.9600
C22 H22B 0.9600
C22 H22C 0.9600
C23 H23A 0.9600
C23 H23B 0.9600
C23 H23C 0.9600
Cl1 Pd1 2.3017(14)
N1 Pd1 1.996(4)
O1 Pd1 2.001(3)
Pd1 Se1 2.3695(7)

loop_
_geom_torsion_atom_site_label_1
_geom_torsion_atom_site_label_2
_geom_torsion_atom_site_label_3
_geom_torsion_atom_site_label_4
_geom_torsion
C6 C1 C2 C3 0.3(10)
C1 C2 C3 C4 -2.0(10)
C2 C3 C4 C5 2.2(10)
C3 C4 C5 C6 -0.6(9)
C4 C5 C6 C1 -1.1(8)
C4 C5 C6 Se1 -179.6(4)
C2 C1 C6 C5 1.3(9)
C2 C1 C6 Se1 179.8(5)
Se1 C7 C8 N1 -47.1(5)
N1 C9 C10 C11 -171.3(5)
N1 C9 C10 C15 4.6(8)
C15 C10 C11 C12 -2.8(7)
C9 C10 C11 C12 173.2(5)
C10 C11 C12 C13 -0.8(7)
C10 C11 C12 C16 -177.6(4)
C11 C12 C13 C14 1.7(7)
C16 C12 C13 C14 178.6(4)
C12 C13 C14 C15 1.0(7)
C12 C13 C14 C20 -176.7(4)
C11 C10 C15 O1 -173.5(4)
C9 C10 C15 O1 10.8(7)
C11 C10 C15 C14 5.5(7)
C9 C10 C15 C14 -170.2(4)
C13 C14 C15 O1 174.5(4)
C20 C14 C15 O1 -7.8(6)
C13 C14 C15 C10 -4.5(6)
C20 C14 C15 C10 173.2(4)
C11 C12 C16 C18 117.6(6)
C13 C12 C16 C18 -59.0(6)
C11 C12 C16 C17 -2.5(7)
C13 C12 C16 C17 -179.1(5)
C11 C12 C16 C19 -122.8(5)
C13 C12 C16 C19 60.5(6)
C13 C14 C20 C21 3.2(7)
C15 C14 C20 C21 -174.4(5)
C13 C14 C20 C22 -117.1(5)
C15 C14 C20 C22 65.3(6)
C13 C14 C20 C23 121.9(5)
C15 C14 C20 C23 -55.7(6)
C10 C9 N1 C8 -179.4(5)
C10 C9 N1 Pd1 -9.4(7)
C7 C8 N1 C9 -153.4(5)
C7 C8 N1 Pd1 36.1(6)
C10 C15 O1 Pd1 -18.5(6)
C14 C15 O1 Pd1 162.5(3)
C9 N1 Pd1 O1 2.1(4)
C8 N1 Pd1 O1 172.1(4)
C9 N1 Pd1 Cl1 -117(4)
C8 N1 Pd1 Cl1 53(5)
C9 N1 Pd1 Se1 179.7(4)
C8 N1 Pd1 Se1 -10.2(4)
C15 O1 Pd1 N1 11.3(4)
C15 O1 Pd1 Cl1 -170.2(4)
C15 O1 Pd1 Se1 -113.2(19)
C5 C6 Se1 C7 -7.4(5)
C1 C6 Se1 C7 174.1(4)
C5 C6 Se1 Pd1 -103.2(4)
C1 C6 Se1 Pd1 78.3(4)
C8 C7 Se1 C6 -69.0(4)
C8 C7 Se1 Pd1 33.9(4)
N1 Pd1 Se1 C6 91.2(2)
O1 Pd1 Se1 C6 -144.1(19)
Cl1 Pd1 Se1 C6 -87.22(18)
N1 Pd1 Se1 C7 -12.1(2)
O1 Pd1 Se1 C7 112.5(19)
Cl1 Pd1 Se1 C7 169.43(18)
